data_7034146
loop_
_publ_author_name
'Song, Li-Cheng'
'Cao, Meng'
'Wang, Yong-Xiang'

_publ_section_title
;
 Novel reactions of homodinuclear Ni2 complexes [Ni(RNPyS4)]2 with
 Fe3(CO)12 to give heterotrinuclear NiFe2 and mononuclear Fe complexes
 relevant to [NiFe]- and [Fe]-hydrogenases.
;
_journal_issue 15
_journal_name_full 'Dalton transactions (Cambridge, England : 2003)'
_journal_page_first 6797
_journal_page_last 6808
_journal_paper_doi 10.1039/c5dt00067j
_journal_volume 44
_journal_year 2015
_chemical_formula_sum 'C24 H15 Fe2 N Ni O5 S4'
_chemical_formula_weight 696.02
_chemical_name_systematic
; 
 ? 
;
_space_group_IT_number 14
_symmetry_cell_setting monoclinic
_symmetry_space_group_name_Hall '-P 2ybc'
_symmetry_space_group_name_H-M 'P 1 21/c 1'
_atom_sites_solution_hydrogens geom
_atom_sites_solution_primary direct
_atom_sites_solution_secondary difmap
_audit_creation_method SHELXL-97
_audit_update_record
;
2015-01-06 deposited with the CCDC.
2015-02-23 downloaded from the CCDC.
;
_cell_angle_alpha 90.00
_cell_angle_beta 90.75(3)
_cell_angle_gamma 90.00
_cell_formula_units_Z 4
_cell_length_a 14.660(3)
_cell_length_b 14.108(3)
_cell_length_c 14.217(3)
_cell_measurement_reflns_used 7772
_cell_measurement_temperature 123(2)
_cell_measurement_theta_max 27.9664
_cell_measurement_theta_min 2.4560
_cell_volume 2940.2(11)
_computing_cell_refinement CrystalClear
_computing_data_collection CrystalClear
_computing_data_reduction CrystalClear
_computing_molecular_graphics 'Bruker SHELXTL'
_computing_publication_material 'Bruker SHELXTL'
_computing_structure_refinement 'SHELXL-97 (Sheldrick, 1997)'
_computing_structure_solution 'SHELXS-97 (Sheldrick, 1990)'
_diffrn_ambient_temperature 123(2)
_diffrn_detector_area_resol_mean 7.31
_diffrn_measured_fraction_theta_full 0.997
_diffrn_measured_fraction_theta_max 0.997
_diffrn_measurement_device_type 'Rigaku Saturn 70 CCD'
_diffrn_measurement_method '\w scans'
_diffrn_radiation_monochromator multilayer
_diffrn_radiation_source 'rotating anode'
_diffrn_radiation_type MoK\a
_diffrn_radiation_wavelength 0.71073
_diffrn_reflns_av_R_equivalents 0.0745
_diffrn_reflns_av_sigmaI/netI 0.0642
_diffrn_reflns_limit_h_max 17
_diffrn_reflns_limit_h_min -17
_diffrn_reflns_limit_k_max 16
_diffrn_reflns_limit_k_min -16
_diffrn_reflns_limit_l_max 16
_diffrn_reflns_limit_l_min -16
_diffrn_reflns_number 23189
_diffrn_reflns_theta_full 25.02
_diffrn_reflns_theta_max 25.02
_diffrn_reflns_theta_min 2.45
_diffrn_standards_decay_% 0
_diffrn_standards_interval_count 0
_diffrn_standards_interval_time 0
_diffrn_standards_number 0
_exptl_absorpt_coefficient_mu 1.924
_exptl_absorpt_correction_T_max 0.822
_exptl_absorpt_correction_T_min 0.392
_exptl_absorpt_correction_type multi-scan
_exptl_absorpt_process_details CrystalClear
_exptl_crystal_colour red
_exptl_crystal_density_diffrn 1.572
_exptl_crystal_density_method 'not measured'
_exptl_crystal_description Prism
_exptl_crystal_F_000 1400
_exptl_crystal_size_max 0.60
_exptl_crystal_size_mid 0.10
_exptl_crystal_size_min 0.10
_platon_squeeze_details
;
;
_refine_diff_density_max 0.692
_refine_diff_density_min -0.625
_refine_diff_density_rms 0.156
_refine_ls_extinction_method none
_refine_ls_goodness_of_fit_ref 1.082
_refine_ls_hydrogen_treatment constr
_refine_ls_matrix_type full
_refine_ls_number_parameters 334
_refine_ls_number_reflns 5179
_refine_ls_number_restraints 0
_refine_ls_restrained_S_all 1.082
_refine_ls_R_factor_all 0.0985
_refine_ls_R_factor_gt 0.0849
_refine_ls_shift/su_max 0.000
_refine_ls_shift/su_mean 0.000
_refine_ls_structure_factor_coef Fsqd
_refine_ls_weighting_details 'calc w=1/[\s^2^(Fo^2^)+(0.0784P)^2^+38.3391P] where P=(Fo^2^+2Fc^2^)/3'
_refine_ls_weighting_scheme calc
_refine_ls_wR_factor_gt 0.2312
_refine_ls_wR_factor_ref 0.2376
_reflns_number_gt 4098
_reflns_number_total 5179
_reflns_threshold_expression >2sigma(I)
_cod_data_source_file c5dt00067j2.cif
_cod_data_source_block 2a
_cod_depositor_comments
;
The following automatic conversions were performed:

'_symmetry_cell_setting' value 'Monoclinic' changed to 'monoclinic'
according to
/usr/data/users/saulius/crontab/automatic-downloads/rss-feeds/RSC/lib/dictionaries/cif_core.dic
dictionary named 'cif_core.dic' version 2.4.2 from 2011-04-26.

Automatic conversion script
Id: cif_fix_values 3008 2015-01-20 13:52:24Z robertas 

 Adding full bibliography for 7034145--7034149.cif.
;
_cod_original_sg_symbol_H-M P2(1)/c
_cod_database_code 7034146

loop_
_symmetry_equiv_pos_as_xyz
'x, y, z'
'-x, y+1/2, -z+1/2'
'-x, -y, -z'
'x, -y-1/2, z-1/2'

loop_
_atom_site_label
_atom_site_type_symbol
_atom_site_fract_x
_atom_site_fract_y
_atom_site_fract_z
_atom_site_U_iso_or_equiv
_atom_site_adp_type
_atom_site_occupancy
_atom_site_symmetry_multiplicity
_atom_site_calc_flag
_atom_site_refinement_flags
Ni1 Ni 0.27385(8) 0.34850(9) 0.26584(9) 0.0366(3) Uani 1 1 d .
Fe1 Fe 0.20070(9) 0.47328(10) 0.35779(11) 0.0397(4) Uani 1 1 d .
Fe2 Fe 0.36475(10) 0.49495(11) 0.29119(11) 0.0443(4) Uani 1 1 d .
S1 S 0.06219(16) 0.40754(19) 0.3348(2) 0.0444(6) Uani 1 1 d .
S2 S 0.24949(16) 0.33503(18) 0.41776(18) 0.0402(6) Uani 1 1 d .
S3 S 0.38406(18) 0.2456(2) 0.22627(19) 0.0471(7) Uani 1 1 d .
S4 S 0.30299(17) 0.44647(19) 0.15214(18) 0.0434(6) Uani 1 1 d .
O1 O 0.1581(8) 0.5971(7) 0.5150(7) 0.086(3) Uani 1 1 d .
O2 O 0.1699(6) 0.6316(7) 0.2287(7) 0.074(3) Uani 1 1 d .
O3 O 0.3862(7) 0.5122(8) 0.4943(7) 0.086(3) Uani 1 1 d .
O4 O 0.3874(6) 0.6939(7) 0.2483(8) 0.078(3) Uani 1 1 d .
O5 O 0.5541(6) 0.4378(8) 0.2666(9) 0.095(4) Uani 1 1 d .
N1 N 0.1823(6) 0.2582(6) 0.2052(6) 0.0397(19) Uani 1 1 d .
C1 C 0.1765(8) 0.5472(8) 0.4542(9) 0.052(3) Uani 1 1 d .
C2 C 0.1856(7) 0.5675(8) 0.2775(9) 0.051(3) Uani 1 1 d .
C3 C 0.3705(9) 0.5008(9) 0.4158(9) 0.060(3) Uani 1 1 d .
C4 C 0.3802(8) 0.6177(9) 0.2681(8) 0.052(3) Uani 1 1 d .
C5 C 0.4794(8) 0.4589(8) 0.2769(9) 0.055(3) Uani 1 1 d .
C6 C 0.0667(6) 0.2933(7) 0.3865(7) 0.040(2) Uani 1 1 d .
C7 C -0.0112(8) 0.2382(8) 0.3919(8) 0.053(3) Uani 1 1 d .
H7 H -0.0684 0.2621 0.3706 0.064 Uiso 1 1 calc R
C8 C -0.0043(10) 0.1478(9) 0.4289(9) 0.067(4) Uani 1 1 d .
H8 H -0.0571 0.1089 0.4325 0.081 Uiso 1 1 calc R
C9 C 0.0817(8) 0.1124(8) 0.4618(8) 0.053(3) Uani 1 1 d .
H9 H 0.0872 0.0494 0.4848 0.063 Uiso 1 1 calc R
C10 C 0.1547(8) 0.1702(8) 0.4595(8) 0.052(3) Uani 1 1 d .
H10 H 0.2114 0.1479 0.4840 0.062 Uiso 1 1 calc R
C11 C 0.1501(7) 0.2629(7) 0.4218(7) 0.039(2) Uani 1 1 d .
C12 C 0.0582(7) 0.3771(8) 0.2081(7) 0.049(3) Uani 1 1 d .
H12A H -0.0056 0.3829 0.1851 0.059 Uiso 1 1 calc R
H12B H 0.0953 0.4238 0.1734 0.059 Uiso 1 1 calc R
C13 C 0.0922(7) 0.2791(8) 0.1858(7) 0.045(2) Uani 1 1 d .
C14 C 0.0333(8) 0.2109(9) 0.1476(8) 0.054(3) Uani 1 1 d .
H14 H -0.0297 0.2243 0.1388 0.065 Uiso 1 1 calc R
C15 C 0.0659(11) 0.1293(10) 0.1245(10) 0.074(4) Uani 1 1 d .
H15 H 0.0264 0.0850 0.0946 0.089 Uiso 1 1 calc R
C16 C 0.1539(10) 0.1036(9) 0.1408(9) 0.065(3) Uani 1 1 d .
H16 H 0.1752 0.0422 0.1249 0.078 Uiso 1 1 calc R
C17 C 0.2126(8) 0.1713(8) 0.1820(7) 0.050(3) Uani 1 1 d .
C18 C 0.3088(8) 0.1452(8) 0.2026(10) 0.060(3) Uani 1 1 d .
H18A H 0.3328 0.1094 0.1484 0.072 Uiso 1 1 calc R
H18B H 0.3104 0.1024 0.2579 0.072 Uiso 1 1 calc R
C19 C 0.4117(7) 0.2907(9) 0.1131(7) 0.049(3) Uani 1 1 d .
C20 C 0.4674(8) 0.2366(10) 0.0549(8) 0.062(3) Uani 1 1 d .
H20 H 0.4869 0.1754 0.0745 0.074 Uiso 1 1 calc R
C21 C 0.4938(10) 0.2714(12) -0.0303(10) 0.075(4) Uani 1 1 d .
H21 H 0.5318 0.2347 -0.0698 0.089 Uiso 1 1 calc R
C22 C 0.4654(10) 0.3593(12) -0.0584(9) 0.077(4) Uani 1 1 d .
H22 H 0.4832 0.3832 -0.1179 0.093 Uiso 1 1 calc R
C23 C 0.4102(8) 0.4147(10) -0.0004(8) 0.062(3) Uani 1 1 d .
H23 H 0.3927 0.4769 -0.0190 0.074 Uiso 1 1 calc R
C24 C 0.3814(7) 0.3777(8) 0.0842(7) 0.045(2) Uani 1 1 d .

loop_
_atom_site_aniso_label
_atom_site_aniso_U_11
_atom_site_aniso_U_22
_atom_site_aniso_U_33
_atom_site_aniso_U_23
_atom_site_aniso_U_13
_atom_site_aniso_U_12
Ni1 0.0305(6) 0.0406(7) 0.0387(7) -0.0016(5) 0.0028(5) 0.0006(5)
Fe1 0.0343(7) 0.0382(8) 0.0468(8) -0.0021(6) 0.0047(6) -0.0009(6)
Fe2 0.0349(8) 0.0532(9) 0.0450(9) -0.0053(7) 0.0044(6) -0.0104(6)
S1 0.0321(12) 0.0447(14) 0.0565(16) -0.0006(12) 0.0040(11) 0.0030(10)
S2 0.0361(12) 0.0457(14) 0.0390(13) 0.0007(11) 0.0031(10) 0.0013(10)
S3 0.0403(13) 0.0579(16) 0.0433(14) 0.0006(12) 0.0026(11) 0.0134(12)
S4 0.0403(13) 0.0482(14) 0.0418(14) 0.0012(11) 0.0017(11) -0.0037(11)
O1 0.129(9) 0.061(6) 0.068(6) -0.019(5) 0.017(6) 0.008(6)
O2 0.068(6) 0.070(6) 0.084(6) 0.033(5) 0.003(5) 0.014(5)
O3 0.085(7) 0.121(9) 0.052(6) -0.003(5) -0.003(5) -0.039(6)
O4 0.072(6) 0.055(6) 0.109(8) -0.010(5) 0.015(5) -0.014(5)
O5 0.039(5) 0.106(8) 0.140(10) -0.022(7) -0.004(5) 0.006(5)
N1 0.043(4) 0.034(4) 0.041(5) -0.001(3) -0.008(4) -0.006(4)
C1 0.055(7) 0.043(6) 0.059(7) 0.002(5) 0.009(5) 0.011(5)
C2 0.041(6) 0.049(6) 0.064(7) 0.001(6) 0.010(5) -0.002(5)
C3 0.061(7) 0.070(8) 0.049(7) -0.005(6) 0.001(6) -0.027(6)
C4 0.049(6) 0.052(7) 0.057(7) -0.011(6) 0.008(5) -0.008(5)
C5 0.042(6) 0.056(7) 0.068(8) -0.017(6) -0.002(5) -0.004(5)
C6 0.036(5) 0.041(5) 0.043(5) 0.004(4) 0.002(4) -0.002(4)
C7 0.050(6) 0.057(7) 0.053(7) -0.005(5) 0.003(5) -0.012(5)
C8 0.081(9) 0.067(8) 0.054(7) -0.001(6) 0.005(7) -0.042(7)
C9 0.069(8) 0.043(6) 0.046(6) 0.000(5) 0.000(6) -0.006(5)
C10 0.058(7) 0.051(6) 0.047(6) 0.010(5) 0.004(5) -0.005(5)
C11 0.039(5) 0.044(5) 0.034(5) 0.001(4) 0.006(4) 0.003(4)
C12 0.031(5) 0.068(7) 0.048(6) 0.003(5) -0.012(4) -0.001(5)
C13 0.045(6) 0.054(6) 0.036(5) 0.010(5) 0.002(4) -0.010(5)
C14 0.046(6) 0.068(8) 0.048(6) 0.000(6) -0.006(5) -0.022(6)
C15 0.091(11) 0.064(9) 0.067(9) -0.005(7) -0.001(8) -0.042(8)
C16 0.092(10) 0.045(7) 0.057(7) -0.005(5) 0.011(7) -0.025(7)
C17 0.067(7) 0.048(6) 0.034(5) 0.001(5) 0.008(5) -0.006(5)
C18 0.057(7) 0.045(6) 0.079(9) 0.005(6) 0.016(6) 0.016(5)
C19 0.033(5) 0.072(8) 0.043(6) -0.007(5) 0.009(4) -0.007(5)
C20 0.059(7) 0.073(8) 0.054(7) -0.023(6) 0.004(6) 0.008(6)
C21 0.068(8) 0.099(11) 0.058(8) -0.027(8) 0.021(7) -0.017(8)
C22 0.075(9) 0.112(13) 0.046(7) -0.018(8) 0.028(7) -0.015(9)
C23 0.055(7) 0.082(9) 0.048(7) -0.003(6) 0.006(6) -0.013(6)
C24 0.037(5) 0.061(7) 0.037(5) -0.009(5) -0.005(4) -0.007(5)

loop_
_atom_type_symbol
_atom_type_description
_atom_type_scat_dispersion_real
_atom_type_scat_dispersion_imag
_atom_type_scat_source
C C 0.0033 0.0016 'International Tables Vol C Tables 4.2.6.8 and 6.1.1.4'
H H 0.0000 0.0000 'International Tables Vol C Tables 4.2.6.8 and 6.1.1.4'
N N 0.0061 0.0033 'International Tables Vol C Tables 4.2.6.8 and 6.1.1.4'
O O 0.0106 0.0060 'International Tables Vol C Tables 4.2.6.8 and 6.1.1.4'
S S 0.1246 0.1234 'International Tables Vol C Tables 4.2.6.8 and 6.1.1.4'
Fe Fe 0.3463 0.8444 'International Tables Vol C Tables 4.2.6.8 and 6.1.1.4'
Ni Ni 0.3393 1.1124 'International Tables Vol C Tables 4.2.6.8 and 6.1.1.4'

loop_
_geom_angle_atom_site_label_1
_geom_angle_atom_site_label_2
_geom_angle_atom_site_label_3
_geom_angle
N1 Ni1 S4 102.6(2)
N1 Ni1 S2 104.3(2)
S4 Ni1 S2 145.12(12)
N1 Ni1 S3 87.8(3)
S4 Ni1 S3 94.34(11)
S2 Ni1 S3 108.42(11)
N1 Ni1 Fe1 112.7(2)
S4 Ni1 Fe1 91.81(9)
S2 Ni1 Fe1 57.35(8)
S3 Ni1 Fe1 156.74(10)
N1 Ni1 Fe2 158.9(2)
S4 Ni1 Fe2 57.88(9)
S2 Ni1 Fe2 91.32(9)
S3 Ni1 Fe2 100.81(10)
Fe1 Ni1 Fe2 64.03(6)
C1 Fe1 C2 91.9(5)
C1 Fe1 S2 106.6(4)
C2 Fe1 S2 159.8(4)
C1 Fe1 S1 99.6(4)
C2 Fe1 S1 96.4(4)
S2 Fe1 S1 88.83(11)
C1 Fe1 Ni1 159.2(4)
C2 Fe1 Ni1 104.4(4)
S2 Fe1 Ni1 55.79(8)
S1 Fe1 Ni1 91.53(9)
C1 Fe1 Fe2 114.1(4)
C2 Fe1 Fe2 77.6(3)
S2 Fe1 Fe2 87.08(8)
S1 Fe1 Fe2 145.84(10)
Ni1 Fe1 Fe2 58.62(6)
C5 Fe2 C3 95.5(6)
C5 Fe2 C4 97.8(5)
C3 Fe2 C4 97.7(6)
C5 Fe2 S4 100.5(4)
C3 Fe2 S4 153.8(4)
C4 Fe2 S4 100.5(4)
C5 Fe2 Ni1 104.6(4)
C3 Fe2 Ni1 101.7(4)
C4 Fe2 Ni1 148.6(4)
S4 Fe2 Ni1 54.22(8)
C5 Fe2 Fe1 152.5(4)
C3 Fe2 Fe1 71.1(4)
C4 Fe2 Fe1 107.5(4)
S4 Fe2 Fe1 85.52(9)
Ni1 Fe2 Fe1 57.35(5)
C6 S1 C12 101.1(5)
C6 S1 Fe1 106.6(3)
C12 S1 Fe1 104.7(3)
C11 S2 Ni1 103.0(3)
C11 S2 Fe1 104.6(3)
Ni1 S2 Fe1 66.86(9)
C19 S3 C18 104.8(6)
C19 S3 Ni1 99.6(4)
C18 S3 Ni1 96.5(4)
C24 S4 Ni1 100.9(4)
C24 S4 Fe2 112.4(3)
Ni1 S4 Fe2 67.90(9)
C17 N1 C13 117.7(9)
C17 N1 Ni1 117.2(7)
C13 N1 Ni1 125.2(7)
O1 C1 Fe1 177.3(12)
O2 C2 Fe1 174.7(10)
O3 C3 Fe2 169.6(11)
O4 C4 Fe2 175.7(12)
O5 C5 Fe2 178.2(13)
C11 C6 C7 122.1(10)
C11 C6 S1 117.4(7)
C7 C6 S1 120.4(8)
C8 C7 C6 118.9(11)
C8 C7 H7 120.6
C6 C7 H7 120.6
C7 C8 C9 120.4(11)
C7 C8 H8 119.8
C9 C8 H8 119.8
C10 C9 C8 118.6(11)
C10 C9 H9 120.7
C8 C9 H9 120.7
C9 C10 C11 122.3(11)
C9 C10 H10 118.8
C11 C10 H10 118.8
C6 C11 C10 117.5(10)
C6 C11 S2 122.1(8)
C10 C11 S2 120.4(8)
C13 C12 S1 114.3(7)
C13 C12 H12A 108.7
S1 C12 H12A 108.7
C13 C12 H12B 108.7
S1 C12 H12B 108.7
H12A C12 H12B 107.6
N1 C13 C14 121.1(10)
N1 C13 C12 118.3(9)
C14 C13 C12 120.6(10)
C15 C14 C13 118.9(12)
C15 C14 H14 120.5
C13 C14 H14 120.5
C14 C15 C16 123.3(12)
C14 C15 H15 118.3
C16 C15 H15 118.3
C15 C16 C17 117.7(12)
C15 C16 H16 121.2
C17 C16 H16 121.2
N1 C17 C16 121.2(11)
N1 C17 C18 119.6(10)
C16 C17 C18 119.2(11)
C17 C18 S3 114.5(8)
C17 C18 H18A 108.6
S3 C18 H18A 108.6
C17 C18 H18B 108.6
S3 C18 H18B 108.6
H18A C18 H18B 107.6
C24 C19 C20 120.2(11)
C24 C19 S3 121.1(8)
C20 C19 S3 118.7(10)
C21 C20 C19 120.2(13)
C21 C20 H20 119.9
C19 C20 H20 119.9
C22 C21 C20 119.7(13)
C22 C21 H21 120.1
C20 C21 H21 120.1
C21 C22 C23 120.7(13)
C21 C22 H22 119.6
C23 C22 H22 119.6
C24 C23 C22 119.1(14)
C24 C23 H23 120.4
C22 C23 H23 120.4
C19 C24 C23 120.0(11)
C19 C24 S4 122.1(8)
C23 C24 S4 117.9(10)

loop_
_geom_bond_atom_site_label_1
_geom_bond_atom_site_label_2
_geom_bond_distance
Ni1 N1 2.033(8)
Ni1 S4 2.174(3)
Ni1 S2 2.202(3)
Ni1 S3 2.249(3)
Ni1 Fe1 2.4484(19)
Ni1 Fe2 2.4825(19)
Fe1 C1 1.762(12)
Fe1 C2 1.764(12)
Fe1 S2 2.242(3)
Fe1 S1 2.252(3)
Fe1 Fe2 2.614(2)
Fe2 C5 1.771(12)
Fe2 C3 1.774(13)
Fe2 C4 1.777(12)
Fe2 S4 2.269(3)
S1 C6 1.773(10)
S1 C12 1.851(11)
S2 C11 1.778(10)
S3 C19 1.782(11)
S3 C18 1.824(13)
S4 C24 1.796(11)
O1 C1 1.150(14)
O2 C2 1.162(13)
O3 C3 1.149(14)
O4 C4 1.117(14)
O5 C5 1.145(14)
N1 C17 1.346(13)
N1 C13 1.378(13)
C6 C11 1.383(14)
C6 C7 1.385(14)
C7 C8 1.383(17)
C7 H7 0.9500
C8 C9 1.429(18)
C8 H8 0.9500
C9 C10 1.346(16)
C9 H9 0.9500
C10 C11 1.415(14)
C10 H10 0.9500
C12 C13 1.504(16)
C12 H12A 0.9900
C12 H12B 0.9900
C13 C14 1.399(15)
C14 C15 1.291(19)
C14 H14 0.9500
C15 C16 1.36(2)
C15 H15 0.9500
C16 C17 1.408(16)
C16 H16 0.9500
C17 C18 1.484(16)
C18 H18A 0.9900
C18 H18B 0.9900
C19 C24 1.366(16)
C19 C20 1.398(15)
C20 C21 1.368(19)
C20 H20 0.9500
C21 C22 1.37(2)
C21 H21 0.9500
C22 C23 1.401(18)
C22 H22 0.9500
C23 C24 1.382(16)
C23 H23 0.9500

loop_
_geom_torsion_atom_site_label_1
_geom_torsion_atom_site_label_2
_geom_torsion_atom_site_label_3
_geom_torsion_atom_site_label_4
_geom_torsion
N1 Ni1 Fe1 C1 128.0(11)
S4 Ni1 Fe1 C1 -127.5(11)
S2 Ni1 Fe1 C1 35.1(11)
S3 Ni1 Fe1 C1 -22.1(12)
Fe2 Ni1 Fe1 C1 -74.9(11)
N1 Ni1 Fe1 C2 -91.6(5)
S4 Ni1 Fe1 C2 12.8(4)
S2 Ni1 Fe1 C2 175.5(4)
S3 Ni1 Fe1 C2 118.2(4)
Fe2 Ni1 Fe1 C2 65.4(4)
N1 Ni1 Fe1 S2 92.9(3)
S4 Ni1 Fe1 S2 -162.65(12)
S3 Ni1 Fe1 S2 -57.3(3)
Fe2 Ni1 Fe1 S2 -110.03(10)
N1 Ni1 Fe1 S1 5.4(3)
S4 Ni1 Fe1 S1 109.80(11)
S2 Ni1 Fe1 S1 -87.55(12)
S3 Ni1 Fe1 S1 -144.8(3)
Fe2 Ni1 Fe1 S1 162.42(10)
N1 Ni1 Fe1 Fe2 -157.1(3)
S4 Ni1 Fe1 Fe2 -52.62(9)
S2 Ni1 Fe1 Fe2 110.03(10)
S3 Ni1 Fe1 Fe2 52.8(3)
N1 Ni1 Fe2 C5 -116.9(8)
S4 Ni1 Fe2 C5 -92.5(4)
S2 Ni1 Fe2 C5 104.9(4)
S3 Ni1 Fe2 C5 -4.1(4)
Fe1 Ni1 Fe2 C5 157.2(4)
N1 Ni1 Fe2 C3 144.3(8)
S4 Ni1 Fe2 C3 168.6(5)
S2 Ni1 Fe2 C3 6.0(5)
S3 Ni1 Fe2 C3 -103.0(5)
Fe1 Ni1 Fe2 C3 58.3(5)
N1 Ni1 Fe2 C4 17.2(10)
S4 Ni1 Fe2 C4 41.6(7)
S2 Ni1 Fe2 C4 -121.0(7)
S3 Ni1 Fe2 C4 130.0(7)
Fe1 Ni1 Fe2 C4 -68.7(7)
N1 Ni1 Fe2 S4 -24.4(7)
S2 Ni1 Fe2 S4 -162.63(12)
S3 Ni1 Fe2 S4 88.34(12)
Fe1 Ni1 Fe2 S4 -110.32(10)
N1 Ni1 Fe2 Fe1 85.9(7)
S4 Ni1 Fe2 Fe1 110.32(10)
S2 Ni1 Fe2 Fe1 -52.30(8)
S3 Ni1 Fe2 Fe1 -161.34(10)
C1 Fe1 Fe2 C5 103.6(9)
C2 Fe1 Fe2 C5 -170.0(9)
S2 Fe1 Fe2 C5 -3.3(8)
S1 Fe1 Fe2 C5 -86.9(8)
Ni1 Fe1 Fe2 C5 -54.4(8)
C1 Fe1 Fe2 C3 39.7(6)
C2 Fe1 Fe2 C3 126.2(6)
S2 Fe1 Fe2 C3 -67.2(5)
S1 Fe1 Fe2 C3 -150.8(5)
Ni1 Fe1 Fe2 C3 -118.2(5)
C1 Fe1 Fe2 C4 -52.6(6)
C2 Fe1 Fe2 C4 33.8(6)
S2 Fe1 Fe2 C4 -159.5(4)
S1 Fe1 Fe2 C4 116.9(4)
Ni1 Fe1 Fe2 C4 149.4(4)
C1 Fe1 Fe2 S4 -152.3(4)
C2 Fe1 Fe2 S4 -65.8(4)
S2 Fe1 Fe2 S4 100.81(11)
S1 Fe1 Fe2 S4 17.2(2)
Ni1 Fe1 Fe2 S4 49.74(8)
C1 Fe1 Fe2 Ni1 158.0(4)
C2 Fe1 Fe2 Ni1 -115.6(4)
S2 Fe1 Fe2 Ni1 51.07(8)
S1 Fe1 Fe2 Ni1 -32.53(17)
C1 Fe1 S1 C6 -100.7(5)
C2 Fe1 S1 C6 166.4(5)
S2 Fe1 S1 C6 6.0(4)
Ni1 Fe1 S1 C6 61.7(4)
Fe2 Fe1 S1 C6 89.0(4)
C1 Fe1 S1 C12 152.7(5)
C2 Fe1 S1 C12 59.7(5)
S2 Fe1 S1 C12 -100.7(4)
Ni1 Fe1 S1 C12 -44.9(4)
Fe2 Fe1 S1 C12 -17.6(4)
N1 Ni1 S2 C11 -7.4(4)
S4 Ni1 S2 C11 132.0(4)
S3 Ni1 S2 C11 -99.9(3)
Fe1 Ni1 S2 C11 100.6(3)
Fe2 Ni1 S2 C11 158.2(3)
N1 Ni1 S2 Fe1 -108.0(3)
S4 Ni1 S2 Fe1 31.4(2)
S3 Ni1 S2 Fe1 159.51(11)
Fe2 Ni1 S2 Fe1 57.65(7)
C1 Fe1 S2 C11 94.2(5)
C2 Fe1 S2 C11 -110.9(11)
S1 Fe1 S2 C11 -5.5(3)
Ni1 Fe1 S2 C11 -98.1(3)
Fe2 Fe1 S2 C11 -151.5(3)
C1 Fe1 S2 Ni1 -167.7(4)
C2 Fe1 S2 Ni1 -12.8(11)
S1 Fe1 S2 Ni1 92.64(10)
Fe2 Fe1 S2 Ni1 -53.43(7)
N1 Ni1 S3 C19 90.2(4)
S4 Ni1 S3 C19 -12.2(4)
S2 Ni1 S3 C19 -165.4(4)
Fe1 Ni1 S3 C19 -117.1(4)
Fe2 Ni1 S3 C19 -70.3(4)
N1 Ni1 S3 C18 -16.0(5)
S4 Ni1 S3 C18 -118.5(4)
S2 Ni1 S3 C18 88.3(4)
Fe1 Ni1 S3 C18 136.6(5)
Fe2 Ni1 S3 C18 -176.6(4)
N1 Ni1 S4 C24 -78.9(4)
S2 Ni1 S4 C24 141.3(3)
S3 Ni1 S4 C24 9.8(3)
Fe1 Ni1 S4 C24 167.4(3)
Fe2 Ni1 S4 C24 109.9(3)
N1 Ni1 S4 Fe2 171.2(3)
S2 Ni1 S4 Fe2 31.5(2)
S3 Ni1 S4 Fe2 -100.05(10)
Fe1 Ni1 S4 Fe2 57.51(7)
C5 Fe2 S4 C24 7.5(6)
C3 Fe2 S4 C24 -119.0(11)
C4 Fe2 S4 C24 107.5(5)
Ni1 Fe2 S4 C24 -93.1(4)
Fe1 Fe2 S4 C24 -145.5(4)
C5 Fe2 S4 Ni1 100.6(4)
C3 Fe2 S4 Ni1 -25.9(11)
C4 Fe2 S4 Ni1 -159.4(4)
Fe1 Fe2 S4 Ni1 -52.37(7)
S4 Ni1 N1 C17 105.3(7)
S2 Ni1 N1 C17 -97.1(7)
S3 Ni1 N1 C17 11.4(7)
Fe1 Ni1 N1 C17 -157.3(7)
Fe2 Ni1 N1 C17 126.3(7)
S4 Ni1 N1 C13 -74.5(8)
S2 Ni1 N1 C13 83.1(8)
S3 Ni1 N1 C13 -168.5(8)
Fe1 Ni1 N1 C13 22.9(8)
Fe2 Ni1 N1 C13 -53.5(12)
C2 Fe1 C1 O1 40(25)
S2 Fe1 C1 O1 -148(25)
S1 Fe1 C1 O1 -57(26)
Ni1 Fe1 C1 O1 -178(100)
Fe2 Fe1 C1 O1 117(25)
C1 Fe1 C2 O2 -42(12)
S2 Fe1 C2 O2 162(11)
S1 Fe1 C2 O2 58(12)
Ni1 Fe1 C2 O2 151(12)
Fe2 Fe1 C2 O2 -156(12)
C5 Fe2 C3 O3 48(8)
C4 Fe2 C3 O3 -50(8)
S4 Fe2 C3 O3 176(7)
Ni1 Fe2 C3 O3 155(8)
Fe1 Fe2 C3 O3 -156(8)
C5 Fe2 C4 O4 106(15)
C3 Fe2 C4 O4 -158(15)
S4 Fe2 C4 O4 3(15)
Ni1 Fe2 C4 O4 -30(15)
Fe1 Fe2 C4 O4 -85(15)
C3 Fe2 C5 O5 -110(38)
C4 Fe2 C5 O5 -11(38)
S4 Fe2 C5 O5 91(38)
Ni1 Fe2 C5 O5 146(38)
Fe1 Fe2 C5 O5 -169(38)
C12 S1 C6 C11 103.9(8)
Fe1 S1 C6 C11 -5.3(9)
C12 S1 C6 C7 -77.1(9)
Fe1 S1 C6 C7 173.8(8)
C11 C6 C7 C8 -3.9(17)
S1 C6 C7 C8 177.1(9)
C6 C7 C8 C9 0.7(18)
C7 C8 C9 C10 2.7(18)
C8 C9 C10 C11 -2.9(18)
C7 C6 C11 C10 3.6(15)
S1 C6 C11 C10 -177.4(8)
C7 C6 C11 S2 -178.2(8)
S1 C6 C11 S2 0.8(12)
C9 C10 C11 C6 -0.1(16)
C9 C10 C11 S2 -178.3(9)
Ni1 S2 C11 C6 -65.0(9)
Fe1 S2 C11 C6 4.1(9)
Ni1 S2 C11 C10 113.1(8)
Fe1 S2 C11 C10 -177.8(8)
C6 S1 C12 C13 -20.4(8)
Fe1 S1 C12 C13 90.2(7)
C17 N1 C13 C14 3.0(14)
Ni1 N1 C13 C14 -177.2(8)
C17 N1 C13 C12 -177.9(9)
Ni1 N1 C13 C12 1.9(13)
S1 C12 C13 N1 -63.5(11)
S1 C12 C13 C14 115.6(10)
N1 C13 C14 C15 -4.7(17)
C12 C13 C14 C15 176.2(11)
C13 C14 C15 C16 4(2)
C14 C15 C16 C17 -2(2)
C13 N1 C17 C16 -0.9(15)
Ni1 N1 C17 C16 179.2(8)
C13 N1 C17 C18 -179.2(10)
Ni1 N1 C17 C18 0.9(13)
C15 C16 C17 N1 0.5(17)
C15 C16 C17 C18 178.8(12)
N1 C17 C18 S3 -17.0(14)
C16 C17 C18 S3 164.6(9)
C19 S3 C18 C17 -80.4(10)
Ni1 S3 C18 C17 21.3(9)
C18 S3 C19 C24 112.5(9)
Ni1 S3 C19 C24 13.1(9)
C18 S3 C19 C20 -69.3(10)
Ni1 S3 C19 C20 -168.7(8)
C24 C19 C20 C21 1.7(18)
S3 C19 C20 C21 -176.5(10)
C19 C20 C21 C22 0(2)
C20 C21 C22 C23 1(2)
C21 C22 C23 C24 -3(2)
C20 C19 C24 C23 -3.8(16)
S3 C19 C24 C23 174.4(8)
C20 C19 C24 S4 175.3(8)
S3 C19 C24 S4 -6.5(13)
C22 C23 C24 C19 4.3(17)
C22 C23 C24 S4 -174.8(10)
Ni1 S4 C24 C19 -4.4(9)
Fe2 S4 C24 C19 66.0(9)
Ni1 S4 C24 C23 174.7(8)
Fe2 S4 C24 C23 -114.8(8)

loop_
_platon_squeeze_void_nr
_platon_squeeze_void_average_x
_platon_squeeze_void_average_y
_platon_squeeze_void_average_z
_platon_squeeze_void_volume
_platon_squeeze_void_count_electrons
_platon_squeeze_void_content
1 0.247 -0.250 0.271 278 77 ' '
2 0.753 0.250 0.657 277 77 ' '
